data_2201693
loop_
_publ_author_name
'An-Wu Xu'
'Yue-Peng Cai'
'Li-Zhi Zhang'
'Cheng-Yong Su'
'Bei-Sheng Kang'

_publ_section_title
;[8,8'-(Propane-1,3-diyldioxy)diquinoline-\k^4^<i>N,O,O</i>',<i>N</i>']silver(I)
 trifluoromethanesulfonate
;
_journal_issue 12
_journal_name_full 'Acta Crystallographica Section E'
_journal_page_first m770
_journal_page_last m771
_journal_paper_doi 10.1107/S1600536802021529
_journal_volume 58
_journal_year 2002
_chemical_formula_iupac '[Ag (C21 H18 N2 O2)] (C F3 O3 S)'
_chemical_formula_moiety 'C21 H18 Ag1 N2 O2 Ag 1+, C F3 O3 S1 1-'
_chemical_formula_sum 'C22 H18 Ag F3 N2 O5 S'
_chemical_formula_weight 587.31
_chemical_melting_point 'decomposition at about 188\%C'
_chemical_name_common
;
[8,8'-(Propane-1,3-diyldioxy)diquinoline-\k^4^N,O,O',N']silver(I)
trifluoromethanesulfonate
;
_chemical_name_systematic
;
[8,8'-(Propane-1,3-diyldioxy)diquinoline-\k^4^N,O,O',N']silver(I)
trifluoromethanesulfonate
;
_space_group_IT_number 15
_symmetry_cell_setting monoclinic
_symmetry_space_group_name_Hall '-C 2yc'
_symmetry_space_group_name_H-M 'C 1 2/c 1'
_atom_sites_solution_hydrogens geom
_atom_sites_solution_primary direct
_atom_sites_solution_secondary difmap
_audit_creation_method SHELXL-97
_cell_angle_alpha 90.00
_cell_angle_beta 103.828(2)
_cell_angle_gamma 90.00
_cell_formula_units_Z 8
_cell_length_a 21.9899(11)
_cell_length_b 13.3576(11)
_cell_length_c 15.2317(10)
_cell_measurement_reflns_used 5699
_cell_measurement_temperature 293(2)
_cell_measurement_theta_max 55.016
_cell_measurement_theta_min 4.799
_cell_volume 4344.4(5)
_computing_cell_refinement SMART
_computing_data_collection 'SMART (Bruker, 1998)'
_computing_data_reduction 'SHELXTL (Bruker, 1998)'
_computing_molecular_graphics 'XP in SHELXTL'
_computing_publication_material SHELXTL
_computing_structure_refinement 'SHELXL97 (Sheldrick, 1997)'
_computing_structure_solution 'SHELXS97 (Sheldrick, 1997)'
_diffrn_ambient_temperature 293(2)
_diffrn_measured_fraction_theta_full 0.939
_diffrn_measured_fraction_theta_max 0.939
_diffrn_measurement_device_type 'Bruker CCD area-detector'
_diffrn_measurement_method '\f and \w'
_diffrn_radiation_monochromator graphite
_diffrn_radiation_source 'fine-focus sealed tube'
_diffrn_radiation_type MoK\a
_diffrn_radiation_wavelength 0.71073
_diffrn_reflns_av_R_equivalents 0.0651
_diffrn_reflns_av_sigmaI/netI 0.0497
_diffrn_reflns_limit_h_max 29
_diffrn_reflns_limit_h_min -28
_diffrn_reflns_limit_k_max 17
_diffrn_reflns_limit_k_min -17
_diffrn_reflns_limit_l_max 20
_diffrn_reflns_limit_l_min -13
_diffrn_reflns_number 12912
_diffrn_reflns_theta_full 28.27
_diffrn_reflns_theta_max 28.27
_diffrn_reflns_theta_min 1.80
_diffrn_standards_decay_% none
_diffrn_standards_interval_count 0
_diffrn_standards_interval_time 0
_diffrn_standards_number 0
_exptl_absorpt_coefficient_mu 1.089
_exptl_absorpt_correction_T_max 0.897
_exptl_absorpt_correction_T_min 0.664
_exptl_absorpt_correction_type multi-scan
_exptl_absorpt_process_details '(SADABS; Sheldrick, 1997)'
_exptl_crystal_colour colourless
_exptl_crystal_density_diffrn 1.796
_exptl_crystal_density_method 'not measured'
_exptl_crystal_description prism
_exptl_crystal_F_000 2352
_exptl_crystal_size_max 0.28
_exptl_crystal_size_mid 0.12
_exptl_crystal_size_min 0.10
_refine_diff_density_max 0.961
_refine_diff_density_min -0.998
_refine_ls_extinction_coef 0.00076(13)
_refine_ls_extinction_method SHELXL97
_refine_ls_goodness_of_fit_ref 1.034
_refine_ls_hydrogen_treatment refall
_refine_ls_matrix_type full
_refine_ls_number_parameters 380
_refine_ls_number_reflns 5118
_refine_ls_number_restraints 2
_refine_ls_restrained_S_all 1.034
_refine_ls_R_factor_all 0.0569
_refine_ls_R_factor_gt 0.0432
_refine_ls_shift/su_max 0.001
_refine_ls_shift/su_mean 0.000
_refine_ls_structure_factor_coef Fsqd
_refine_ls_weighting_details 'calc w = 1/[\s^2^(Fo^2^)+(0.068P)^2^+0.8339P] where P = (Fo^2^+2Fc^2^)/3'
_refine_ls_weighting_scheme calc
_refine_ls_wR_factor_gt 0.1154
_refine_ls_wR_factor_ref 0.1225
_reflns_number_gt 3801
_reflns_number_total 5118
_reflns_threshold_expression I>2\s(I)
_cod_data_source_file ww6050.cif
_cod_data_source_block I
_cod_original_sg_symbol_H-M 'C 2/c'
_cod_database_code 2201693
_cod_database_fobs_code 2201693

loop_
_symmetry_equiv_pos_as_xyz
'x, y, z'
'-x, y, -z+1/2'
'x+1/2, y+1/2, z'
'-x+1/2, y+1/2, -z+1/2'
'-x, -y, -z'
'x, -y, z-1/2'
'-x+1/2, -y+1/2, -z'
'x+1/2, -y+1/2, z-1/2'

loop_
_atom_site_label
_atom_site_fract_x
_atom_site_fract_y
_atom_site_fract_z
_atom_site_U_iso_or_equiv
_atom_site_adp_type
_atom_site_calc_flag
_atom_site_refinement_flags
_atom_site_occupancy
_atom_site_disorder_assembly
_atom_site_disorder_group
_atom_site_type_symbol
Ag 0.249255(12) 0.645647(17) 0.20696(2) 0.06940(15) Uani d . 1 . . Ag
S 0.47577(4) 0.33781(7) 0.03920(6) 0.0554(2) Uani d . 1 . . S
O1 0.34968(8) 0.69731(14) 0.15939(13) 0.0441(4) Uani d . 1 . . O
O2 0.31530(8) 0.48874(13) 0.20649(14) 0.0438(4) Uani d . 1 . . O
O3 0.41237(13) 0.3696(2) 0.0221(2) 0.0812(8) Uani d . 1 . . O
O4 0.51797(19) 0.3943(3) 0.1037(3) 0.1247(13) Uani d . 1 . . O
O5 0.49417(14) 0.3110(2) -0.0408(2) 0.0841(8) Uani d . 1 . . O
N1 0.23503(10) 0.78292(17) 0.12402(14) 0.0404(5) Uani d . 1 . . N
N2 0.19644(10) 0.50602(18) 0.21552(16) 0.0440(5) Uani d . 1 . . N
F1 0.5309(2) 0.1820(3) 0.1230(3) 0.1555(16) Uani d . 1 . . F
F2 0.4384(3) 0.1545(3) 0.0418(3) 0.200(3) Uani d . 1 . . F
F3 0.45194(17) 0.2249(4) 0.1666(2) 0.1434(14) Uani d . 1 . . F
C1 0.17932(15) 0.8259(3) 0.1066(2) 0.0495(7) Uani d . 1 . . C
C2 0.16593(18) 0.9185(3) 0.0621(2) 0.0585(8) Uani d . 1 . . C
C3 0.21224(18) 0.9664(3) 0.0352(2) 0.0596(9) Uani d . 1 . . C
C4 0.27265(15) 0.9241(2) 0.05047(18) 0.0489(7) Uani d . 1 . . C
C5 0.32288(19) 0.9691(3) 0.0229(2) 0.0608(9) Uani d . 1 . . C
C6 0.3784(2) 0.9223(3) 0.0358(2) 0.0658(9) Uani d . 1 . . C
C7 0.38925(17) 0.8296(3) 0.0796(2) 0.0540(7) Uani d . 1 . . C
C8 0.34244(13) 0.7842(2) 0.11167(18) 0.0410(6) Uani d . 1 . . C
C9 0.28213(13) 0.8298(2) 0.09606(17) 0.0389(6) Uani d . 1 . . C
C10 0.41194(13) 0.6561(2) 0.1874(2) 0.0495(7) Uani d . 1 . . C
C11 0.41283(13) 0.5739(2) 0.2546(2) 0.0453(6) Uani d . 1 . . C
C12 0.38186(13) 0.4778(2) 0.2161(2) 0.0452(6) Uani d . 1 . . C
C13 0.27898(13) 0.4071(2) 0.18118(17) 0.0401(6) Uani d . 1 . . C
C14 0.29890(17) 0.3201(2) 0.1508(2) 0.0509(7) Uani d . 1 . . C
C15 0.25664(19) 0.2396(3) 0.1252(2) 0.0599(8) Uani d . 1 . . C
C16 0.19665(19) 0.2464(3) 0.1290(2) 0.0600(9) Uani d . 1 . . C
C17 0.17426(15) 0.3357(2) 0.15998(18) 0.0485(7) Uani d . 1 . . C
C18 0.11172(17) 0.3493(3) 0.1648(2) 0.0624(9) Uani d . 1 . . C
C19 0.09370(16) 0.4372(3) 0.1955(3) 0.0687(10) Uani d . 1 . . C
C20 0.13709(14) 0.5138(3) 0.2208(2) 0.0563(8) Uani d . 1 . . C
C21 0.21558(12) 0.4173(2) 0.18677(17) 0.0398(6) Uani d . 1 . . C
C22 0.4748(2) 0.2189(4) 0.0945(3) 0.0836(12) Uani d . 1 . . C
H1 0.1476(15) 0.790(2) 0.1271(19) 0.047(8) Uiso d . 1 . . H
H2 0.1223(18) 0.932(3) 0.052(2) 0.065(10) Uiso d . 1 . . H
H3 0.2034(16) 1.024(3) 0.008(2) 0.063(10) Uiso d . 1 . . H
H4 0.3145(15) 1.026(3) -0.007(2) 0.056(9) Uiso d . 1 . . H
H5 0.4126(13) 0.943(3) 0.018(3) 0.082(12) Uiso d . 1 . . H
H6 0.4273(15) 0.791(2) 0.0856(19) 0.043(8) Uiso d . 1 . . H
H7 0.4382(17) 0.715(3) 0.216(2) 0.066(10) Uiso d . 1 . . H
H8 0.4289(17) 0.631(3) 0.135(2) 0.060(10) Uiso d . 1 . . H
H9 0.4525(16) 0.555(3) 0.284(2) 0.055(9) Uiso d . 1 . . H
H10 0.3969(15) 0.596(3) 0.305(2) 0.051(8) Uiso d . 1 . . H
H11 0.3901(15) 0.460(3) 0.161(2) 0.056(9) Uiso d . 1 . . H
H12 0.3977(13) 0.427(2) 0.2534(19) 0.037(7) Uiso d . 1 . . H
H13 0.3422(19) 0.315(3) 0.145(2) 0.068(10) Uiso d . 1 . . H
H14 0.2735(17) 0.185(3) 0.103(2) 0.062(10) Uiso d . 1 . . H
H15 0.1708(15) 0.195(3) 0.106(2) 0.050(8) Uiso d . 1 . . H
H16 0.0832(17) 0.289(3) 0.149(2) 0.064(10) Uiso d . 1 . . H
H17 0.053(2) 0.446(3) 0.197(3) 0.089(13) Uiso d . 1 . . H
H18 0.1249(15) 0.5742(17) 0.239(2) 0.053(9) Uiso d . 1 . . H

loop_
_atom_site_aniso_label
_atom_site_aniso_U_11
_atom_site_aniso_U_22
_atom_site_aniso_U_33
_atom_site_aniso_U_12
_atom_site_aniso_U_13
_atom_site_aniso_U_23
Ag 0.0644(2) 0.03538(16) 0.1245(3) 0.00648(10) 0.05438(18) 0.01468(13)
S 0.0422(4) 0.0631(5) 0.0594(5) -0.0022(3) 0.0090(3) -0.0127(4)
O1 0.0386(9) 0.0392(10) 0.0571(11) 0.0018(8) 0.0165(8) 0.0076(9)
O2 0.0355(9) 0.0331(9) 0.0636(12) 0.0008(7) 0.0134(8) -0.0016(9)
O3 0.0613(15) 0.100(2) 0.0830(17) 0.0234(14) 0.0179(13) 0.0027(16)
O4 0.111(3) 0.122(3) 0.115(3) -0.037(2) -0.023(2) -0.030(2)
O5 0.091(2) 0.090(2) 0.0861(18) 0.0160(16) 0.0510(16) 0.0090(16)
N1 0.0437(12) 0.0387(11) 0.0372(11) 0.0006(9) 0.0064(9) -0.0031(9)
N2 0.0395(11) 0.0432(13) 0.0499(13) 0.0002(9) 0.0119(10) 0.0105(10)
F1 0.143(3) 0.155(3) 0.175(3) 0.088(3) 0.052(3) 0.076(3)
F2 0.347(7) 0.097(3) 0.119(3) -0.091(4) -0.016(4) 0.030(2)
F3 0.131(3) 0.217(4) 0.0899(19) 0.029(3) 0.0407(18) 0.065(2)
C1 0.0468(16) 0.0514(16) 0.0477(16) 0.0053(13) 0.0065(13) -0.0060(14)
C2 0.061(2) 0.0569(19) 0.0503(17) 0.0192(16) -0.0003(15) 0.0015(15)
C3 0.082(2) 0.0496(18) 0.0422(16) 0.0171(17) 0.0043(15) 0.0045(14)
C4 0.074(2) 0.0419(15) 0.0302(13) 0.0033(14) 0.0102(13) 0.0007(11)
C5 0.091(3) 0.0476(18) 0.0457(17) -0.0030(17) 0.0205(16) 0.0129(15)
C6 0.084(3) 0.061(2) 0.061(2) -0.0163(19) 0.0347(18) 0.0082(16)
C7 0.0605(19) 0.0536(18) 0.0549(18) -0.0055(15) 0.0275(15) 0.0039(14)
C8 0.0495(15) 0.0372(13) 0.0378(13) -0.0039(11) 0.0137(11) -0.0021(11)
C9 0.0516(15) 0.0359(12) 0.0289(12) -0.0006(11) 0.0092(11) -0.0033(10)
C10 0.0359(14) 0.0491(17) 0.0665(19) -0.0004(12) 0.0185(14) 0.0038(15)
C11 0.0322(13) 0.0503(16) 0.0523(17) 0.0028(11) 0.0079(12) 0.0032(13)
C12 0.0391(14) 0.0428(15) 0.0548(17) 0.0087(12) 0.0134(12) 0.0043(14)
C13 0.0478(14) 0.0359(13) 0.0370(13) -0.0012(11) 0.0108(11) 0.0056(11)
C14 0.065(2) 0.0411(15) 0.0514(17) -0.0002(14) 0.0233(14) 0.0014(13)
C15 0.091(3) 0.0437(17) 0.0503(18) -0.0088(16) 0.0271(17) -0.0082(14)
C16 0.085(2) 0.0474(17) 0.0455(17) -0.0251(17) 0.0117(16) -0.0035(14)
C17 0.0560(17) 0.0527(16) 0.0330(13) -0.0146(13) 0.0032(12) 0.0085(12)
C18 0.0514(18) 0.072(2) 0.0587(19) -0.0225(17) 0.0035(15) 0.0141(17)
C19 0.0404(17) 0.082(3) 0.083(2) -0.0051(17) 0.0146(17) 0.024(2)
C20 0.0430(15) 0.0585(19) 0.070(2) 0.0058(14) 0.0180(14) 0.0168(17)
C21 0.0438(14) 0.0408(14) 0.0327(12) -0.0036(11) 0.0051(10) 0.0104(11)
C22 0.090(3) 0.098(3) 0.059(2) 0.019(3) 0.011(2) 0.016(2)

loop_
_atom_type_symbol
_atom_type_scat_dispersion_real
_atom_type_scat_dispersion_imag
_atom_type_scat_source
C 0.0033 0.0016 'International Tables Vol C Tables 4.2.6.8 and 6.1.1.4'
H 0.0000 0.0000 'International Tables Vol C Tables 4.2.6.8 and 6.1.1.4'
N 0.0061 0.0033 'International Tables Vol C Tables 4.2.6.8 and 6.1.1.4'
O 0.0106 0.0060 'International Tables Vol C Tables 4.2.6.8 and 6.1.1.4'
F 0.0171 0.0103 'International Tables Vol C Tables 4.2.6.8 and 6.1.1.4'
S 0.1246 0.1234 'International Tables Vol C Tables 4.2.6.8 and 6.1.1.4'
Ag -0.8971 1.1015 'International Tables Vol C Tables 4.2.6.8 and 6.1.1.4'

loop_
_geom_angle_atom_site_label_1
_geom_angle_atom_site_label_2
_geom_angle_atom_site_label_3
_geom_angle_site_symmetry_1
N1 Ag N2 136.73(8)
N1 Ag O2 133.17(7)
N2 Ag O2 67.39(7)
N1 Ag O1 68.30(7)
N2 Ag O1 137.54(8)
O2 Ag O1 72.09(6)
O4 S O5 117.5(2)
O4 S O3 115.1(2)
O5 S O3 112.75(18)
O4 S C22 103.1(2)
O5 S C22 102.5(2)
O3 S C22 103.2(2)
C8 O1 C10 117.8(2)
C8 O1 Ag 112.36(15)
C10 O1 Ag 129.13(16)
C13 O2 C12 117.5(2)
C13 O2 Ag 111.45(15)
C12 O2 Ag 130.36(16)
C1 N1 C9 118.4(3)
C1 N1 Ag 118.3(2)
C9 N1 Ag 123.11(18)
C20 N2 C21 118.0(3)
C20 N2 Ag 118.2(2)
C21 N2 Ag 120.38(17)
N1 C1 C2 123.8(3)
N1 C1 H1 115.4(19)
C2 C1 H1 120.9(19)
C3 C2 C1 118.6(3)
C3 C2 H2 132(2)
C1 C2 H2 109(2)
C2 C3 C4 120.6(3)
C2 C3 H3 118(2)
C4 C3 H3 122(2)
C5 C4 C3 123.7(3)
C5 C4 C9 119.2(3)
C3 C4 C9 117.1(3)
C6 C5 C4 120.6(3)
C6 C5 H4 123(2)
C4 C5 H4 116(2)
C5 C6 C7 121.7(3)
C5 C6 H5 127(3)
C7 C6 H5 111(3)
C8 C7 C6 120.1(3)
C8 C7 H6 116.0(19)
C6 C7 H6 123.8(18)
O1 C8 C7 124.2(3)
O1 C8 C9 116.0(2)
C7 C8 C9 119.8(3)
N1 C9 C8 119.9(2)
N1 C9 C4 121.5(3)
C8 C9 C4 118.6(3)
O1 C10 C11 109.8(2)
O1 C10 H7 104(2)
C11 C10 H7 111(2)
O1 C10 H8 113(2)
C11 C10 H8 111(2)
H7 C10 H8 108(3)
C10 C11 C12 115.3(3)
C10 C11 H9 113(2)
C12 C11 H9 104(2)
C10 C11 H10 112(2)
C12 C11 H10 111(2)
H9 C11 H10 101(3)
O2 C12 C11 107.8(2)
O2 C12 H11 110(2)
C11 C12 H11 113(2)
O2 C12 H12 111.7(18)
C11 C12 H12 108.9(18)
H11 C12 H12 105(3)
O2 C13 C14 124.7(3)
O2 C13 C21 115.2(2)
C14 C13 C21 120.1(3)
C13 C14 C15 120.0(3)
C13 C14 H13 119(2)
C15 C14 H13 121(2)
C16 C15 C14 121.7(3)
C16 C15 H14 124(2)
C14 C15 H14 114(2)
C15 C16 C17 119.9(3)
C15 C16 H15 118(2)
C17 C16 H15 122(2)
C18 C17 C16 123.4(3)
C18 C17 C21 117.0(3)
C16 C17 C21 119.7(3)
C19 C18 C17 120.0(3)
C19 C18 H16 124(2)
C17 C18 H16 116(2)
C18 C19 C20 119.7(3)
C18 C19 H17 120(3)
C20 C19 H17 121(3)
N2 C20 C19 122.9(3)
N2 C20 H18 117(2)
C19 C20 H18 120(2)
N2 C21 C17 122.4(3)
N2 C21 C13 118.9(2)
C17 C21 C13 118.7(3)
F1 C22 F2 110.3(5)
F1 C22 F3 105.4(4)
F2 C22 F3 104.6(5)
F1 C22 S 112.0(4)
F2 C22 S 111.5(3)
F3 C22 S 112.7(4)

loop_
_geom_bond_atom_site_label_1
_geom_bond_atom_site_label_2
_geom_bond_site_symmetry_2
_geom_bond_distance
_geom_bond_publ_flag
Ag N1 . 2.206(2) ?
Ag N2 . 2.217(2) ?
Ag O2 . 2.5509(18) ?
Ag O1 . 2.5775(17) ?
S O4 . 1.400(3) ?
S O5 . 1.419(3) ?
S O3 . 1.421(3) ?
S C22 . 1.801(5) ?
O1 C8 . 1.359(3) ?
O1 C10 . 1.442(3) ?
O2 C13 . 1.352(3) ?
O2 C12 . 1.443(3) ?
N1 C1 . 1.321(4) ?
N1 C9 . 1.363(4) ?
N2 C20 . 1.331(4) ?
N2 C21 . 1.365(4) ?
F1 C22 . 1.302(5) ?
F2 C22 . 1.310(6) ?
F3 C22 . 1.315(5) ?
C1 C2 . 1.407(5) ?
C1 H1 . 0.96(3) ?
C2 C3 . 1.347(5) ?
C2 H2 . 0.95(4) ?
C3 C4 . 1.411(5) ?
C3 H3 . 0.88(4) ?
C4 C5 . 1.407(5) ?
C4 C9 . 1.430(4) ?
C5 C6 . 1.344(5) ?
C5 H4 . 0.88(4) ?
C6 C7 . 1.400(5) ?
C6 H5 . 0.899(19) ?
C7 C8 . 1.380(4) ?
C7 H6 . 0.97(3) ?
C8 C9 . 1.426(4) ?
C10 C11 . 1.498(4) ?
C10 H7 . 1.01(4) ?
C10 H8 . 1.01(4) ?
C11 C12 . 1.505(4) ?
C11 H9 . 0.92(3) ?
C11 H10 . 0.97(3) ?
C12 H11 . 0.93(3) ?
C12 H12 . 0.90(3) ?
C13 C14 . 1.361(4) ?
C13 C21 . 1.423(4) ?
C14 C15 . 1.414(5) ?
C14 H13 . 0.98(4) ?
C15 C16 . 1.337(5) ?
C15 H14 . 0.92(4) ?
C16 C17 . 1.413(5) ?
C16 H15 . 0.90(3) ?
C17 C18 . 1.406(5) ?
C17 C21 . 1.415(4) ?
C18 C19 . 1.357(6) ?
C18 H16 . 1.02(4) ?
C19 C20 . 1.390(5) ?
C19 H17 . 0.90(4) ?
C20 H18 . 0.913(18) ?

loop_
_geom_torsion_atom_site_label_1
_geom_torsion_atom_site_label_2
_geom_torsion_atom_site_label_3
_geom_torsion_atom_site_label_4
_geom_torsion
N1 Ag O1 C8 2.77(16)
N2 Ag O1 C8 139.32(17)
O2 Ag O1 C8 157.25(18)
N1 Ag O1 C10 172.6(2)
N2 Ag O1 C10 -50.9(3)
O2 Ag O1 C10 -32.9(2)
N1 Ag O2 C13 -112.85(17)
N2 Ag O2 C13 20.85(16)
O1 Ag O2 C13 -146.14(18)
N1 Ag O2 C12 57.4(3)
N2 Ag O2 C12 -168.9(3)
O1 Ag O2 C12 24.1(2)
N2 Ag N1 C1 43.0(3)
O2 Ag N1 C1 146.16(19)
O1 Ag N1 C1 -179.6(2)
N2 Ag N1 C9 -142.40(19)
O2 Ag N1 C9 -39.2(2)
O1 Ag N1 C9 -5.03(18)
N1 Ag N2 C20 -50.8(3)
O2 Ag N2 C20 179.5(3)
O1 Ag N2 C20 -162.0(2)
N1 Ag N2 C21 108.0(2)
O2 Ag N2 C21 -21.75(18)
O1 Ag N2 C21 -3.2(3)
C9 N1 C1 C2 -1.2(4)
Ag N1 C1 C2 173.7(2)
N1 C1 C2 C3 0.2(5)
C1 C2 C3 C4 0.7(5)
C2 C3 C4 C5 178.9(3)
C2 C3 C4 C9 -0.7(4)
C3 C4 C5 C6 -176.8(3)
C9 C4 C5 C6 2.8(5)
C4 C5 C6 C7 -2.4(6)
C5 C6 C7 C8 -0.6(5)
C10 O1 C8 C7 7.6(4)
Ag O1 C8 C7 178.7(2)
C10 O1 C8 C9 -171.6(2)
Ag O1 C8 C9 -0.5(3)
C6 C7 C8 O1 -176.1(3)
C6 C7 C8 C9 3.1(5)
C1 N1 C9 C8 -178.4(3)
Ag N1 C9 C8 7.0(3)
C1 N1 C9 C4 1.2(4)
Ag N1 C9 C4 -173.39(18)
O1 C8 C9 N1 -3.7(3)
C7 C8 C9 N1 177.0(3)
O1 C8 C9 C4 176.7(2)
C7 C8 C9 C4 -2.6(4)
C5 C4 C9 N1 -179.9(3)
C3 C4 C9 N1 -0.3(4)
C5 C4 C9 C8 -0.3(4)
C3 C4 C9 C8 179.3(3)
C8 O1 C10 C11 168.1(2)
Ag O1 C10 C11 -1.2(4)
O1 C10 C11 C12 73.4(3)
C13 O2 C12 C11 -173.6(2)
Ag O2 C12 C11 16.6(4)
C10 C11 C12 O2 -81.9(3)
C12 O2 C13 C14 -10.6(4)
Ag O2 C13 C14 161.1(2)
C12 O2 C13 C21 170.3(2)
Ag O2 C13 C21 -18.0(3)
O2 C13 C14 C15 -179.3(3)
C21 C13 C14 C15 -0.3(4)
C13 C14 C15 C16 0.7(5)
C14 C15 C16 C17 -0.5(5)
C15 C16 C17 C18 179.1(3)
C15 C16 C17 C21 0.0(5)
C16 C17 C18 C19 179.8(3)
C21 C17 C18 C19 -1.1(5)
C17 C18 C19 C20 0.9(5)
C21 N2 C20 C19 -2.3(5)
Ag N2 C20 C19 157.0(3)
C18 C19 C20 N2 0.8(6)
C20 N2 C21 C17 2.1(4)
Ag N2 C21 C17 -156.7(2)
C20 N2 C21 C13 -179.6(3)
Ag N2 C21 C13 21.6(3)
C18 C17 C21 N2 -0.5(4)
C16 C17 C21 N2 178.7(3)
C18 C17 C21 C13 -178.8(2)
C16 C17 C21 C13 0.4(4)
O2 C13 C21 N2 0.6(3)
C14 C13 C21 N2 -178.6(3)
O2 C13 C21 C17 178.9(2)
C14 C13 C21 C17 -0.2(4)
O4 S C22 F1 -54.0(4)
O5 S C22 F1 68.5(4)
O3 S C22 F1 -174.1(4)
O4 S C22 F2 -178.1(5)
O5 S C22 F2 -55.6(5)
O3 S C22 F2 61.7(5)
O4 S C22 F3 64.6(4)
O5 S C22 F3 -172.9(3)
O3 S C22 F3 -55.6(4)
